data_7063598
loop_
_publ_author_name
'Short, Jonathan I.'
'Rushbridge, Elizabeth K.'
'Blundell, Toby J.'
'Ogar, Joseph O.'
'Yang, Songjie'
'Wallis, John D.'
'Martin, Lee'

_publ_section_title
;
 A series of enantiopure BEDT-TTF-acetamide derivatives with two
 stereogenic centres
;
_journal_name_full 'New Journal of Chemistry'
_journal_paper_doi 10.1039/D4NJ03967J
_journal_year 2025
_chemical_absolute_configuration rmad
_chemical_formula_moiety 'C24 H21 N O S8, C12 H2 F2 N4'
_chemical_formula_sum 'C36 H23 F2 N5 O S8'
_chemical_formula_weight 836.07
_chemical_name_common (1R,5S)7.TCNQF2
_chemical_name_systematic
;
(1''R,5S)-N-(1''-(Naphth-1'''-yl)ethyl)-(BEDT-TTF)-acetamide. TCNQ-F4
;
_space_group_crystal_system monoclinic
_space_group_IT_number 4
_space_group_name_Hall 'P 2yb'
_space_group_name_H-M_alt 'P 1 21 1'
_atom_sites_solution_hydrogens geom
_audit_creation_date 2024-09-05
_audit_creation_method
;
Olex2 1.5
(compiled 2024.02.16 svn.r378c4104 for OlexSys, GUI svn.r6928)
;
_audit_update_record
;
2024-09-07 deposited with the CCDC.	2024-12-11 downloaded from the CCDC.
;
_cell_angle_alpha 90
_cell_angle_beta 90.1243(13)
_cell_angle_gamma 90
_cell_formula_units_Z 2
_cell_length_a 5.37100(8)
_cell_length_b 8.61043(11)
_cell_length_c 38.2183(5)
_cell_measurement_reflns_used 6883
_cell_measurement_temperature 120
_cell_measurement_theta_max 73.2680
_cell_measurement_theta_min 2.3940
_cell_volume 1767.46(4)
_computing_cell_refinement 'CrysAlisPro 1.171.42.92a (Rigaku OD, 2023)'
_computing_data_collection 'CrysAlisPro 1.171.42.92a (Rigaku OD, 2023)'
_computing_data_reduction 'CrysAlisPro 1.171.42.92a (Rigaku OD, 2023)'
_computing_molecular_graphics 'Olex2 1.5 (Dolomanov et al., 2009)'
_computing_publication_material 'Olex2 1.5 (Dolomanov et al., 2009)'
_computing_structure_refinement 'SHELXL 2018/3 (Sheldrick, 2015)'
_diffrn_ambient_environment N~2~
_diffrn_ambient_temperature 120
_diffrn_detector 'Hybrid Pixel Array Detector'
_diffrn_detector_area_resol_mean 10.0000
_diffrn_detector_type 'HyPix-Arc 100'
_diffrn_measured_fraction_theta_full 0.943
_diffrn_measured_fraction_theta_max 0.860
_diffrn_measurement_device 'four-circle diffractometer'
_diffrn_measurement_device_type 'XtaLAB Synergy R, DW system, HyPix-Arc 100'
_diffrn_measurement_method '\w scans'
_diffrn_radiation_monochromator mirror
_diffrn_radiation_probe x-ray
_diffrn_radiation_type 'Cu K\a'
_diffrn_radiation_wavelength 1.54184
_diffrn_reflns_av_R_equivalents 0.0248
_diffrn_reflns_av_unetI/netI 0.0318
_diffrn_reflns_Laue_measured_fraction_full 0.943
_diffrn_reflns_Laue_measured_fraction_max 0.860
_diffrn_reflns_limit_h_max 6
_diffrn_reflns_limit_h_min -6
_diffrn_reflns_limit_k_max 10
_diffrn_reflns_limit_k_min -8
_diffrn_reflns_limit_l_max 47
_diffrn_reflns_limit_l_min -46
_diffrn_reflns_number 11751
_diffrn_reflns_point_group_measured_fraction_full 0.815
_diffrn_reflns_point_group_measured_fraction_max 0.726
_diffrn_reflns_theta_full 67.684
_diffrn_reflns_theta_max 79.238
_diffrn_reflns_theta_min 3.469
_diffrn_source 'Rotating-anode X-ray tube'
_diffrn_source_type 'Rigaku (Cu) X-ray Source'
_exptl_absorpt_coefficient_mu 5.112
_exptl_absorpt_correction_T_max 1.000
_exptl_absorpt_correction_T_min 0.590
_exptl_absorpt_correction_type gaussian
_exptl_absorpt_process_details
;
CrysAlisPro 1.171.42.92a (Rigaku Oxford Diffraction, 2023)
Numerical absorption correction based on gaussian integration over
a multifaceted crystal model
Empirical absorption correction using spherical harmonics,
implemented in SCALE3 ABSPACK scaling algorithm.
;
_exptl_crystal_colour brown
_exptl_crystal_density_diffrn 1.571
_exptl_crystal_description plate
_exptl_crystal_F_000 856
_exptl_crystal_size_max 0.193
_exptl_crystal_size_mid 0.031
_exptl_crystal_size_min 0.010
_refine_diff_density_max 0.360
_refine_diff_density_min -0.331
_refine_diff_density_rms 0.057
_refine_ls_abs_structure_details
;
 Flack x determined using 1741 quotients [(I+)-(I-)]/[(I+)+(I-)]
 (Parsons, Flack and Wagner, Acta Cryst. B69 (2013) 249-259).
;
_refine_ls_abs_structure_Flack -0.012(13)
_refine_ls_extinction_method none
_refine_ls_goodness_of_fit_ref 1.073
_refine_ls_hydrogen_treatment mixed
_refine_ls_matrix_type full
_refine_ls_number_parameters 509
_refine_ls_number_reflns 5531
_refine_ls_number_restraints 566
_refine_ls_restrained_S_all 1.027
_refine_ls_R_factor_all 0.0382
_refine_ls_R_factor_gt 0.0345
_refine_ls_shift/su_max 0.001
_refine_ls_shift/su_mean 0.000
_refine_ls_structure_factor_coef Fsqd
_refine_ls_weighting_details 'w=1/[\s^2^(Fo^2^)+(0.0465P)^2^+0.8297P] where P=(Fo^2^+2Fc^2^)/3'
_refine_ls_weighting_scheme calc
_refine_ls_wR_factor_gt 0.0860
_refine_ls_wR_factor_ref 0.0875
_reflns_Friedel_coverage 0.581
_reflns_Friedel_fraction_full 0.667
_reflns_Friedel_fraction_max 0.572
_reflns_number_gt 5089
_reflns_number_total 5531
_reflns_threshold_expression 'I > 2\s(I)'
_cod_data_source_file d4nj03967j2.cif
_cod_data_source_block 1R5S7tcnqf2
_cod_database_code 7063598
_shelx_shelxl_version_number 2018/3
_shelx_space_group_comment
;
The symmetry employed for this shelxl refinement is uniquely defined
by the following loop, which should always be used as a source of
symmetry information in preference to the above space-group names.
They are only intended as comments.
;
_olex2_refinement_description
;
1. Fixed Uiso
 At 1.2 times of:
  All C(H) groups, All C(H,H) groups
 At 1.5 times of:
  All C(H,H,H) groups
2. Restrained distances
 C9A-C10A = C9B-C10B
 1.5 with sigma of 0.005
3. Rigid bond restraints
 All non-hydrogen atoms
 with sigma for 1-2 distances of 0.01 and sigma for 1-3 distances of 0.01
4. Rigid body (RIGU) restrains
 All non-hydrogen atoms
 with sigma for 1-2 distances of 0.004 and sigma for 1-3 distances of 0.004
5. Others
 Sof(C9B)=Sof(H9BA)=Sof(H9BB)=Sof(C10B)=Sof(H10C)=Sof(H10D)=1-FVAR(1)
 Sof(C9A)=Sof(H9AA)=Sof(H9AB)=Sof(C10A)=Sof(H10A)=Sof(H10B)=FVAR(1)
 Sof(F32)=Sof(F33)=Sof(H35)=Sof(H38)=1-FVAR(2)
 Sof(F31)=Sof(F34)=Sof(H36)=Sof(H39)=FVAR(2)
6.a Ternary CH refined with riding coordinates:
 C1(H1A), C13(H13)
6.b Secondary CH2 refined with riding coordinates:
 C2(H2A,H2B), C9A(H9AA,H9AB), C10A(H10A,H10B), C9B(H9BA,H9BB), C10B(H10C,H10D),
  C11(H11A,H11B)
6.c Aromatic/amide H refined with riding coordinates:
 N1(H1), C16(H16), C17(H17), C18(H18), C20(H20), C21(H21), C22(H22), C23(H23),
 C35(H35), C36(H36), C38(H38), C39(H39)
6.d Idealised Me refined as rotating group:
 C14(H14A,H14B,H14C)
;
_olex2_submission_special_instructions 'No special instructions were received'

loop_
_space_group_symop_operation_xyz
'x, y, z'
'-x, y+1/2, -z'

loop_
_atom_site_label
_atom_site_type_symbol
_atom_site_fract_x
_atom_site_fract_y
_atom_site_fract_z
_atom_site_U_iso_or_equiv
_atom_site_adp_type
_atom_site_occupancy
_atom_site_site_symmetry_order
_atom_site_calc_flag
_atom_site_refinement_flags_posn
_atom_site_refinement_flags_adp
_atom_site_refinement_flags_occupancy
_atom_site_disorder_assembly
_atom_site_disorder_group
S1 S 0.6448(2) 0.31762(14) 0.76425(3) 0.0279(3) Uani 1 1 d . U . . .
S2 S 1.1189(2) 0.04837(14) 0.78690(3) 0.0276(3) Uani 1 1 d . U . . .
S3 S 0.8421(2) 0.28493(13) 0.69389(2) 0.0254(2) Uani 1 1 d . U . . .
S4 S 1.24875(19) 0.07472(13) 0.71165(2) 0.0244(3) Uani 1 1 d . U . . .
S5 S 1.0132(2) 0.28137(14) 0.61313(2) 0.0254(3) Uani 1 1 d . U . . .
S6 S 1.4238(2) 0.07555(14) 0.63098(3) 0.0268(3) Uani 1 1 d . U . . .
S7 S 1.1250(2) 0.29320(15) 0.53728(3) 0.0306(3) Uani 1 1 d . U . . .
S8 S 1.6198(2) 0.04204(16) 0.56056(3) 0.0312(3) Uani 1 1 d . U . . .
O1 O 0.8889(7) 0.3358(5) 0.87785(8) 0.0434(9) Uani 1 1 d . U . . .
N1 N 0.4828(9) 0.3634(5) 0.89349(9) 0.0382(11) Uani 1 1 d . U . . .
H1 H 0.326896 0.350632 0.886986 0.06(2) Uiso 1 1 calc R . . . .
C1 C 0.7765(9) 0.2781(6) 0.80723(10) 0.0283(10) Uani 1 1 d . U . . .
H1A H 0.928839 0.342861 0.810949 0.034 Uiso 1 1 calc R U . . .
C2 C 0.8417(9) 0.1059(6) 0.81079(11) 0.0303(10) Uani 1 1 d . U . . .
H2A H 0.699170 0.043388 0.802323 0.036 Uiso 1 1 calc R U . . .
H2B H 0.866358 0.081607 0.835879 0.036 Uiso 1 1 calc R U . . .
C3 C 0.8690(9) 0.2313(5) 0.73771(10) 0.0245(9) Uani 1 1 d . U . . .
C4 C 1.0545(8) 0.1301(5) 0.74601(10) 0.0230(9) Uani 1 1 d . U . . .
C5 C 1.0947(8) 0.1789(6) 0.67965(10) 0.0251(10) Uani 1 1 d . U . . .
C6 C 1.1699(8) 0.1794(5) 0.64495(10) 0.0237(9) Uani 1 1 d . U . . .
C7 C 1.2030(8) 0.2230(5) 0.57851(10) 0.0230(9) Uani 1 1 d . U . . .
C8 C 1.3941(8) 0.1242(5) 0.58715(10) 0.0234(9) Uani 1 1 d . U . . .
C9A C 1.4222(16) 0.2476(10) 0.5145(2) 0.030(2) Uani 0.563(11) 1 d D U P A 1
H9AA H 1.405170 0.274360 0.489409 0.036 Uiso 0.563(11) 1 calc R U P A 1
H9AB H 1.556664 0.312781 0.524444 0.036 Uiso 0.563(11) 1 calc R U P A 1
C10A C 1.495(2) 0.0796(11) 0.5177(3) 0.033(2) Uani 0.563(11) 1 d D U P A 1
H10A H 1.620700 0.053951 0.499731 0.039 Uiso 0.563(11) 1 calc R U P A 1
H10B H 1.346912 0.013211 0.513630 0.039 Uiso 0.563(11) 1 calc R U P A 1
C9B C 1.2860(17) 0.1565(13) 0.5101(2) 0.028(3) Uani 0.437(11) 1 d D U P A 2
H9BA H 1.213175 0.051771 0.513225 0.033 Uiso 0.437(11) 1 calc R U P A 2
H9BB H 1.266710 0.186284 0.485212 0.033 Uiso 0.437(11) 1 calc R U P A 2
C10B C 1.5580(17) 0.1532(18) 0.5196(3) 0.028(3) Uani 0.437(11) 1 d D U P A 2
H10C H 1.618151 0.261023 0.522631 0.034 Uiso 0.437(11) 1 calc R U P A 2
H10D H 1.652798 0.105662 0.500191 0.034 Uiso 0.437(11) 1 calc R U P A 2
C11 C 0.5727(9) 0.3275(7) 0.83284(11) 0.0353(11) Uani 1 1 d . U . . .
H11A H 0.504995 0.429387 0.825479 0.042 Uiso 1 1 calc R U . . .
H11B H 0.435256 0.251009 0.831950 0.042 Uiso 1 1 calc R U . . .
C12 C 0.6672(10) 0.3399(6) 0.87011(11) 0.0366(11) Uani 1 1 d . U . . .
C13 C 0.5390(11) 0.4104(6) 0.92976(11) 0.0403(12) Uani 1 1 d . U . . .
H13 H 0.706892 0.460604 0.929791 0.048 Uiso 1 1 calc R U . . .
C14 C 0.5536(14) 0.2682(7) 0.95332(14) 0.0633(19) Uani 1 1 d . U . . .
H14A H 0.391311 0.216201 0.953773 0.095 Uiso 1 1 calc R U . . .
H14B H 0.599223 0.300343 0.977081 0.095 Uiso 1 1 calc R U . . .
H14C H 0.679626 0.196423 0.944279 0.095 Uiso 1 1 calc R U . . .
C15 C 0.3506(10) 0.5324(6) 0.94054(11) 0.0380(11) Uani 1 1 d . U . . .
C16 C 0.1808(11) 0.5070(8) 0.96671(12) 0.0537(15) Uani 1 1 d . U . . .
H16 H 0.185806 0.412486 0.979504 0.064 Uiso 1 1 calc R U . . .
C17 C -0.0029(12) 0.6207(11) 0.97495(15) 0.071(2) Uani 1 1 d . U . . .
H17 H -0.117373 0.601957 0.993387 0.085 Uiso 1 1 calc R U . . .
C18 C -0.0154(14) 0.7555(10) 0.95663(18) 0.078(2) Uani 1 1 d . U . . .
H18 H -0.140951 0.829312 0.962109 0.094 Uiso 1 1 calc R U . . .
C19 C 0.1533(13) 0.7874(8) 0.92990(17) 0.0625(15) Uani 1 1 d . U . . .
C20 C 0.1383(19) 0.9275(9) 0.9103(2) 0.092(2) Uani 1 1 d . U . . .
H20 H 0.011942 1.000985 0.915604 0.110 Uiso 1 1 calc R U . . .
C21 C 0.301(2) 0.9578(10) 0.8843(3) 0.106(3) Uani 1 1 d . U . . .
H21 H 0.284797 1.050875 0.871191 0.127 Uiso 1 1 calc R U . . .
C22 C 0.4935(17) 0.8527(10) 0.8765(2) 0.088(2) Uani 1 1 d . U . . .
H22 H 0.609908 0.875893 0.858567 0.106 Uiso 1 1 calc R U . . .
C23 C 0.5118(13) 0.7160(8) 0.89510(16) 0.0554(16) Uani 1 1 d . U . . .
H23 H 0.642942 0.645787 0.889809 0.066 Uiso 1 1 calc R U . . .
C24 C 0.3409(11) 0.6773(6) 0.92183(13) 0.0426(12) Uani 1 1 d . U . . .
F31 F 0.8633(10) 0.8457(7) 0.61580(13) 0.0322(15) Uani 0.463(4) 1 d . U P B 1
F34 F 1.3851(10) 0.5141(8) 0.71165(13) 0.0332(15) Uani 0.463(4) 1 d . U P B 1
F32 F 0.7246(10) 0.8581(6) 0.67768(12) 0.0353(14) Uani 0.537(4) 1 d . U P B 2
F33 F 1.5286(9) 0.5021(7) 0.64887(12) 0.0347(13) Uani 0.537(4) 1 d . U P B 2
N31 N 1.0718(8) 0.8110(5) 0.54212(10) 0.0345(10) Uani 1 1 d . U . . .
N32 N 1.6720(8) 0.5081(6) 0.57304(10) 0.0381(10) Uani 1 1 d . U . . .
N33 N 0.5741(8) 0.8541(5) 0.75254(10) 0.0353(10) Uani 1 1 d . U . . .
N34 N 1.1837(8) 0.5595(6) 0.78574(11) 0.0407(11) Uani 1 1 d . U . . .
C31 C 1.1661(9) 0.7457(6) 0.56494(11) 0.0283(10) Uani 1 1 d . U . . .
C32 C 1.2901(9) 0.6656(6) 0.59241(11) 0.0278(10) Uani 1 1 d . U . . .
C33 C 1.5017(9) 0.5785(6) 0.58206(11) 0.0289(10) Uani 1 1 d . U . . .
C34 C 1.2087(8) 0.6720(5) 0.62764(10) 0.0233(9) Uani 1 1 d . U . . .
C35 C 0.9995(9) 0.7606(5) 0.63819(11) 0.0261(9) Uani 1 1 d . U . . .
H35 H 0.910151 0.817716 0.621006 0.031 Uiso 0.537(4) 1 calc R U P B 2
C36 C 0.9218(8) 0.7667(6) 0.67208(11) 0.0256(9) Uani 1 1 d . U . . .
H36 H 0.779132 0.827346 0.677482 0.031 Uiso 0.463(4) 1 calc R U P B 1
C37 C 1.0432(8) 0.6874(5) 0.69946(11) 0.0247(9) Uani 1 1 d . U . . .
C38 C 1.2514(8) 0.5993(5) 0.68891(11) 0.0253(9) Uani 1 1 d . U . . .
H38 H 1.340902 0.542555 0.706138 0.030 Uiso 0.537(4) 1 calc R U P B 2
C39 C 1.3293(8) 0.5922(6) 0.65509(11) 0.0263(9) Uani 1 1 d . U . . .
H39 H 1.471215 0.530841 0.649743 0.032 Uiso 0.463(4) 1 calc R U P B 1
C40 C 0.7473(9) 0.7834(6) 0.74443(10) 0.0269(9) Uani 1 1 d . U . . .
C41 C 0.9601(9) 0.6953(6) 0.73468(11) 0.0275(10) Uani 1 1 d . U . . .
C42 C 1.0861(9) 0.6199(6) 0.76254(11) 0.0290(10) Uani 1 1 d . U . . .

loop_
_atom_site_aniso_label
_atom_site_aniso_U_11
_atom_site_aniso_U_22
_atom_site_aniso_U_33
_atom_site_aniso_U_23
_atom_site_aniso_U_13
_atom_site_aniso_U_12
S1 0.0311(6) 0.0335(7) 0.0190(4) -0.0002(5) 0.0039(4) 0.0044(5)
S2 0.0303(6) 0.0337(7) 0.0189(4) 0.0044(5) 0.0031(4) 0.0020(5)
S3 0.0296(6) 0.0292(6) 0.0173(4) 0.0016(5) 0.0027(4) 0.0037(5)
S4 0.0254(5) 0.0293(6) 0.0184(4) 0.0021(5) 0.0025(4) 0.0017(5)
S5 0.0288(6) 0.0295(6) 0.0178(4) 0.0023(5) 0.0035(4) 0.0039(5)
S6 0.0247(5) 0.0368(7) 0.0191(4) 0.0023(5) 0.0025(4) 0.0048(5)
S7 0.0327(6) 0.0406(7) 0.0186(4) 0.0058(5) 0.0058(4) 0.0066(6)
S8 0.0240(5) 0.0478(8) 0.0219(5) -0.0008(5) 0.0049(4) 0.0049(6)
O1 0.053(2) 0.052(2) 0.0255(15) -0.0052(17) -0.0013(14) 0.004(2)
N1 0.058(3) 0.036(3) 0.0215(17) -0.0032(17) 0.0056(18) 0.003(2)
C1 0.034(2) 0.032(2) 0.0191(18) -0.002(2) 0.0018(17) -0.002(2)
C2 0.038(3) 0.035(3) 0.0180(19) 0.003(2) 0.0076(18) 0.001(2)
C3 0.031(2) 0.026(2) 0.0160(17) -0.0004(18) 0.0022(17) -0.0061(19)
C4 0.024(2) 0.026(2) 0.0191(18) 0.0028(18) 0.0026(16) -0.0010(18)
C5 0.028(2) 0.026(2) 0.0206(18) -0.0009(19) -0.0008(17) -0.003(2)
C6 0.028(2) 0.025(2) 0.0183(18) 0.0022(18) -0.0007(16) -0.003(2)
C7 0.021(2) 0.027(2) 0.0206(18) 0.0013(18) 0.0039(16) -0.0048(18)
C8 0.020(2) 0.029(2) 0.0212(18) 0.0001(19) 0.0022(16) -0.0058(18)
C9A 0.022(4) 0.050(6) 0.019(3) 0.001(4) 0.007(3) -0.006(4)
C10A 0.042(6) 0.039(6) 0.016(3) -0.006(5) 0.004(4) -0.007(5)
C9B 0.034(6) 0.031(6) 0.019(4) 0.001(4) -0.001(4) -0.003(5)
C10B 0.035(6) 0.031(7) 0.019(5) -0.003(6) 0.006(4) 0.000(6)
C11 0.041(3) 0.042(3) 0.0223(19) -0.004(2) 0.0034(17) 0.007(2)
C12 0.054(3) 0.029(3) 0.026(2) -0.002(2) 0.003(2) 0.002(3)
C13 0.065(4) 0.034(3) 0.022(2) 0.000(2) 0.002(2) 0.005(3)
C14 0.119(6) 0.041(3) 0.029(3) 0.004(3) -0.003(3) 0.016(4)
C15 0.060(3) 0.031(2) 0.0228(19) -0.008(2) 0.003(2) -0.002(2)
C16 0.070(4) 0.064(4) 0.028(2) -0.011(3) 0.008(2) -0.003(3)
C17 0.055(4) 0.117(6) 0.041(3) -0.039(3) 0.009(3) 0.004(4)
C18 0.080(5) 0.091(5) 0.064(4) -0.052(3) -0.018(3) 0.031(4)
C19 0.078(4) 0.042(3) 0.067(3) -0.028(3) -0.028(3) 0.014(3)
C20 0.123(7) 0.036(4) 0.116(6) -0.019(4) -0.069(5) 0.018(4)
C21 0.143(8) 0.041(4) 0.134(8) 0.025(5) -0.075(6) -0.023(4)
C22 0.109(6) 0.068(5) 0.088(5) 0.041(4) -0.039(4) -0.042(4)
C23 0.069(4) 0.046(3) 0.052(3) 0.014(3) -0.009(3) -0.019(3)
C24 0.058(3) 0.028(2) 0.042(3) -0.007(2) -0.009(2) -0.002(2)
F31 0.033(3) 0.038(4) 0.026(3) 0.001(2) 0.002(2) 0.015(3)
F34 0.036(3) 0.042(4) 0.021(2) 0.003(3) -0.001(2) 0.016(3)
F32 0.040(3) 0.039(3) 0.027(2) 0.003(2) 0.004(2) 0.015(2)
F33 0.035(3) 0.042(3) 0.027(2) 0.005(2) 0.003(2) 0.014(2)
N31 0.043(2) 0.032(2) 0.0282(19) 0.0000(19) 0.0062(17) 0.003(2)
N32 0.038(2) 0.044(3) 0.032(2) 0.003(2) -0.0002(18) 0.003(2)
N33 0.037(2) 0.036(3) 0.032(2) -0.0011(19) 0.0005(18) 0.003(2)
N34 0.044(3) 0.038(3) 0.040(2) 0.008(2) 0.0028(18) 0.002(2)
C31 0.034(3) 0.028(3) 0.023(2) -0.0038(18) 0.0084(18) -0.004(2)
C32 0.034(2) 0.026(2) 0.0231(19) 0.0006(19) 0.0017(17) -0.007(2)
C33 0.032(2) 0.033(3) 0.0218(19) 0.003(2) -0.0005(17) -0.008(2)
C34 0.023(2) 0.024(2) 0.0226(18) -0.0019(18) 0.0010(16) -0.0062(18)
C35 0.031(2) 0.019(2) 0.0283(19) 0.0056(18) -0.0030(17) 0.0031(19)
C36 0.023(2) 0.024(2) 0.030(2) -0.0005(19) 0.0001(16) 0.0004(19)
C37 0.028(2) 0.022(2) 0.0248(19) 0.0010(19) -0.0006(17) -0.0011(18)
C38 0.025(2) 0.025(2) 0.0260(19) 0.0036(19) -0.0028(16) 0.0023(19)
C39 0.025(2) 0.026(2) 0.0280(19) 0.001(2) 0.0000(16) 0.001(2)
C40 0.032(2) 0.028(2) 0.0205(18) 0.002(2) 0.0002(17) -0.007(2)
C41 0.033(2) 0.026(2) 0.0237(19) -0.0002(19) 0.0025(17) -0.0052(19)
C42 0.033(2) 0.026(3) 0.028(2) -0.001(2) 0.0081(18) 0.002(2)

loop_
_atom_type_symbol
_atom_type_description
_atom_type_scat_dispersion_real
_atom_type_scat_dispersion_imag
_atom_type_scat_source
C C 0.0181 0.0091 'International Tables Vol C Tables 4.2.6.8 and 6.1.1.4'
H H 0.0000 0.0000 'International Tables Vol C Tables 4.2.6.8 and 6.1.1.4'
N N 0.0311 0.0180 'International Tables Vol C Tables 4.2.6.8 and 6.1.1.4'
O O 0.0492 0.0322 'International Tables Vol C Tables 4.2.6.8 and 6.1.1.4'
S S 0.3331 0.5567 'International Tables Vol C Tables 4.2.6.8 and 6.1.1.4'
F F 0.0727 0.0534 'International Tables Vol C Tables 4.2.6.8 and 6.1.1.4'

loop_
_geom_angle_atom_site_label_1
_geom_angle_atom_site_label_2
_geom_angle_atom_site_label_3
_geom_angle
_geom_angle_site_symmetry_1
_geom_angle_site_symmetry_3
_geom_angle_publ_flag
C3 S1 C1 100.3(2) . . ?
C4 S2 C2 100.3(2) . . ?
C5 S3 C3 95.7(2) . . ?
C5 S4 C4 96.0(2) . . ?
C6 S5 C7 95.9(2) . . ?
C6 S6 C8 95.9(2) . . ?
C7 S7 C9A 98.4(3) . . ?
C7 S7 C9B 100.5(3) . . ?
C8 S8 C10A 101.5(3) . . ?
C8 S8 C10B 99.2(4) . . ?
C12 N1 H1 119.5 . . ?
C12 N1 C13 120.9(5) . . ?
C13 N1 H1 119.5 . . ?
S1 C1 H1A 109.9 . . ?
C2 C1 S1 110.5(3) . . ?
C2 C1 H1A 109.9 . . ?
C2 C1 C11 112.1(4) . . ?
C11 C1 S1 104.4(3) . . ?
C11 C1 H1A 109.9 . . ?
S2 C2 H2A 108.7 . . ?
S2 C2 H2B 108.7 . . ?
C1 C2 S2 114.1(3) . . ?
C1 C2 H2A 108.7 . . ?
C1 C2 H2B 108.7 . . ?
H2A C2 H2B 107.6 . . ?
S1 C3 S3 113.0(3) . . ?
C4 C3 S1 130.1(3) . . ?
C4 C3 S3 116.9(3) . . ?
S4 C4 S2 116.4(3) . . ?
C3 C4 S2 127.6(3) . . ?
C3 C4 S4 116.0(3) . . ?
S3 C5 S4 115.3(2) . . ?
C6 C5 S3 122.0(3) . . ?
C6 C5 S4 122.6(3) . . ?
S6 C6 S5 115.7(2) . . ?
C5 C6 S5 122.4(3) . . ?
C5 C6 S6 121.9(3) . . ?
S7 C7 S5 116.6(3) . . ?
C8 C7 S5 115.7(3) . . ?
C8 C7 S7 127.7(3) . . ?
S6 C8 S8 113.9(3) . . ?
C7 C8 S6 116.7(3) . . ?
C7 C8 S8 129.4(3) . . ?
S7 C9A H9AA 109.0 . . ?
S7 C9A H9AB 109.0 . . ?
H9AA C9A H9AB 107.8 . . ?
C10A C9A S7 112.8(6) . . ?
C10A C9A H9AA 109.0 . . ?
C10A C9A H9AB 109.0 . . ?
S8 C10A H10A 109.6 . . ?
S8 C10A H10B 109.6 . . ?
C9A C10A S8 110.1(7) . . ?
C9A C10A H10A 109.6 . . ?
C9A C10A H10B 109.6 . . ?
H10A C10A H10B 108.2 . . ?
S7 C9B H9BA 109.7 . . ?
S7 C9B H9BB 109.7 . . ?
H9BA C9B H9BB 108.2 . . ?
C10B C9B S7 109.9(8) . . ?
C10B C9B H9BA 109.7 . . ?
C10B C9B H9BB 109.7 . . ?
S8 C10B H10C 109.1 . . ?
S8 C10B H10D 109.1 . . ?
C9B C10B S8 112.6(8) . . ?
C9B C10B H10C 109.1 . . ?
C9B C10B H10D 109.1 . . ?
H10C C10B H10D 107.8 . . ?
C1 C11 H11A 109.1 . . ?
C1 C11 H11B 109.1 . . ?
H11A C11 H11B 107.8 . . ?
C12 C11 C1 112.5(4) . . ?
C12 C11 H11A 109.1 . . ?
C12 C11 H11B 109.1 . . ?
O1 C12 N1 123.9(4) . . ?
O1 C12 C11 123.2(4) . . ?
N1 C12 C11 112.8(5) . . ?
N1 C13 H13 107.6 . . ?
N1 C13 C14 110.2(4) . . ?
N1 C13 C15 108.0(4) . . ?
C14 C13 H13 107.6 . . ?
C15 C13 H13 107.6 . . ?
C15 C13 C14 115.5(4) . . ?
C13 C14 H14A 109.5 . . ?
C13 C14 H14B 109.5 . . ?
C13 C14 H14C 109.5 . . ?
H14A C14 H14B 109.5 . . ?
H14A C14 H14C 109.5 . . ?
H14B C14 H14C 109.5 . . ?
C16 C15 C13 122.2(5) . . ?
C16 C15 C24 118.5(5) . . ?
C24 C15 C13 119.3(4) . . ?
C15 C16 H16 119.6 . . ?
C15 C16 C17 120.9(6) . . ?
C17 C16 H16 119.6 . . ?
C16 C17 H17 119.8 . . ?
C18 C17 C16 120.5(6) . . ?
C18 C17 H17 119.8 . . ?
C17 C18 H18 119.5 . . ?
C17 C18 C19 121.0(6) . . ?
C19 C18 H18 119.5 . . ?
C18 C19 C20 121.1(7) . . ?
C18 C19 C24 119.4(6) . . ?
C24 C19 C20 119.5(7) . . ?
C19 C20 H20 119.5 . . ?
C21 C20 C19 121.0(8) . . ?
C21 C20 H20 119.5 . . ?
C20 C21 H21 119.7 . . ?
C20 C21 C22 120.7(8) . . ?
C22 C21 H21 119.7 . . ?
C21 C22 H22 120.3 . . ?
C23 C22 C21 119.4(9) . . ?
C23 C22 H22 120.3 . . ?
C22 C23 H23 119.1 . . ?
C22 C23 C24 121.8(8) . . ?
C24 C23 H23 119.1 . . ?
C19 C24 C15 119.8(5) . . ?
C23 C24 C15 122.7(5) . . ?
C23 C24 C19 117.5(6) . . ?
N31 C31 C32 178.0(5) . . ?
C33 C32 C31 115.2(4) . . ?
C34 C32 C31 122.6(4) . . ?
C34 C32 C33 122.3(4) . . ?
N32 C33 C32 178.7(5) . . ?
C32 C34 C35 122.5(4) . . ?
C39 C34 C32 123.1(4) . . ?
C39 C34 C35 114.4(4) . . ?
F31 C35 C34 122.9(4) . . ?
F31 C35 C36 114.6(4) . . ?
C34 C35 H35 118.8 . . ?
C36 C35 C34 122.4(4) . . ?
C36 C35 H35 118.8 . . ?
F32 C36 C35 114.8(4) . . ?
F32 C36 C37 122.1(4) . . ?
C35 C36 H36 118.5 . . ?
C35 C36 C37 123.0(4) . . ?
C37 C36 H36 118.5 . . ?
C36 C37 C38 114.5(4) . . ?
C36 C37 C41 122.3(4) . . ?
C38 C37 C41 123.2(4) . . ?
F34 C38 C37 122.1(4) . . ?
F34 C38 C39 115.1(4) . . ?
C37 C38 H38 118.6 . . ?
C39 C38 C37 122.8(4) . . ?
C39 C38 H38 118.6 . . ?
F33 C39 C34 120.9(4) . . ?
F33 C39 C38 116.2(4) . . ?
C34 C39 H39 118.6 . . ?
C38 C39 C34 122.9(4) . . ?
C38 C39 H39 118.6 . . ?
N33 C40 C41 179.5(5) . . ?
C37 C41 C40 121.9(4) . . ?
C42 C41 C37 122.6(4) . . ?
C42 C41 C40 115.5(4) . . ?
N34 C42 C41 178.3(5) . . ?

loop_
_geom_bond_atom_site_label_1
_geom_bond_atom_site_label_2
_geom_bond_distance
_geom_bond_site_symmetry_2
_geom_bond_publ_flag
S1 C1 1.819(4) . ?
S1 C3 1.742(4) . ?
S2 C2 1.817(4) . ?
S2 C4 1.748(4) . ?
S3 C3 1.743(4) . ?
S3 C5 1.725(5) . ?
S4 C4 1.746(4) . ?
S4 C5 1.726(5) . ?
S5 C6 1.719(4) . ?
S5 C7 1.746(4) . ?
S6 C6 1.717(5) . ?
S6 C8 1.734(4) . ?
S7 C7 1.738(4) . ?
S7 C9A 1.862(8) . ?
S7 C9B 1.794(10) . ?
S8 C8 1.734(4) . ?
S8 C10A 1.799(10) . ?
S8 C10B 1.863(13) . ?
O1 C12 1.227(6) . ?
N1 H1 0.8800 . ?
N1 C12 1.351(6) . ?
N1 C13 1.474(6) . ?
C1 H1A 1.0000 . ?
C1 C2 1.529(7) . ?
C1 C11 1.530(6) . ?
C2 H2A 0.9900 . ?
C2 H2B 0.9900 . ?
C3 C4 1.361(7) . ?
C5 C6 1.387(5) . ?
C7 C8 1.373(7) . ?
C9A H9AA 0.9900 . ?
C9A H9AB 0.9900 . ?
C9A C10A 1.502(6) . ?
C10A H10A 0.9900 . ?
C10A H10B 0.9900 . ?
C9B H9BA 0.9900 . ?
C9B H9BB 0.9900 . ?
C9B C10B 1.505(6) . ?
C10B H10C 0.9900 . ?
C10B H10D 0.9900 . ?
C11 H11A 0.9900 . ?
C11 H11B 0.9900 . ?
C11 C12 1.515(6) . ?
C13 H13 1.0000 . ?
C13 C14 1.522(7) . ?
C13 C15 1.517(7) . ?
C14 H14A 0.9800 . ?
C14 H14B 0.9800 . ?
C14 H14C 0.9800 . ?
C15 C16 1.372(7) . ?
C15 C24 1.439(8) . ?
C16 H16 0.9500 . ?
C16 C17 1.426(9) . ?
C17 H17 0.9500 . ?
C17 C18 1.357(11) . ?
C18 H18 0.9500 . ?
C18 C19 1.394(11) . ?
C19 C20 1.422(11) . ?
C19 C24 1.418(8) . ?
C20 H20 0.9500 . ?
C20 C21 1.348(13) . ?
C21 H21 0.9500 . ?
C21 C22 1.407(14) . ?
C22 H22 0.9500 . ?
C22 C23 1.379(9) . ?
C23 H23 0.9500 . ?
C23 C24 1.415(8) . ?
F31 C35 1.343(7) . ?
F34 C38 1.344(7) . ?
F32 C36 1.337(7) . ?
F33 C39 1.343(7) . ?
N31 C31 1.154(6) . ?
N32 C33 1.151(6) . ?
N33 C40 1.155(6) . ?
N34 C42 1.153(6) . ?
C31 C32 1.421(7) . ?
C32 C33 1.419(7) . ?
C32 C34 1.417(5) . ?
C34 C35 1.418(6) . ?
C34 C39 1.410(6) . ?
C35 H35 0.9500 . ?
C35 C36 1.362(6) . ?
C36 H36 0.9500 . ?
C36 C37 1.409(6) . ?
C37 C38 1.411(6) . ?
C37 C41 1.421(6) . ?
C38 H38 0.9500 . ?
C38 C39 1.361(6) . ?
C39 H39 0.9500 . ?
C40 C41 1.422(7) . ?
C41 C42 1.418(7) . ?

loop_
_geom_hbond_atom_site_label_D
_geom_hbond_atom_site_label_H
_geom_hbond_atom_site_label_A
_geom_hbond_distance_DH
_geom_hbond_distance_HA
_geom_hbond_distance_DA
_geom_hbond_angle_DHA
_geom_hbond_site_symmetry_A
_geom_hbond_publ_flag
N1 H1 O1 0.88 2.38 3.253(6) 170.9 1_455 yes

loop_
_geom_torsion_atom_site_label_1
_geom_torsion_atom_site_label_2
_geom_torsion_atom_site_label_3
_geom_torsion_atom_site_label_4
_geom_torsion
_geom_torsion_site_symmetry_1
_geom_torsion_site_symmetry_2
_geom_torsion_site_symmetry_3
_geom_torsion_site_symmetry_4
_geom_torsion_publ_flag
S1 C1 C2 S2 74.5(4) . . . . ?
S1 C1 C11 C12 -166.4(4) . . . . ?
S1 C3 C4 S2 2.5(7) . . . . ?
S1 C3 C4 S4 -178.0(3) . . . . ?
S3 C3 C4 S2 -176.7(3) . . . . ?
S3 C3 C4 S4 2.7(5) . . . . ?
S3 C5 C6 S5 -1.8(5) . . . . ?
S3 C5 C6 S6 179.2(3) . . . . ?
S4 C5 C6 S5 179.1(3) . . . . ?
S4 C5 C6 S6 0.1(5) . . . . ?
S5 C7 C8 S6 -1.5(5) . . . . ?
S5 C7 C8 S8 -179.8(3) . . . . ?
S7 C7 C8 S6 179.9(3) . . . . ?
S7 C7 C8 S8 1.6(7) . . . . ?
S7 C9A C10A S8 -76.5(8) . . . . ?
S7 C9B C10B S8 77.0(10) . . . . ?
N1 C13 C15 C16 115.1(5) . . . . ?
N1 C13 C15 C24 -62.1(6) . . . . ?
C1 S1 C3 S3 -166.0(3) . . . . ?
C1 S1 C3 C4 14.7(5) . . . . ?
C1 C11 C12 O1 11.2(7) . . . . ?
C1 C11 C12 N1 -171.9(4) . . . . ?
C2 S2 C4 S4 -169.0(3) . . . . ?
C2 S2 C4 C3 10.4(5) . . . . ?
C2 C1 C11 C12 74.0(6) . . . . ?
C3 S1 C1 C2 -50.8(4) . . . . ?
C3 S1 C1 C11 -171.5(3) . . . . ?
C3 S3 C5 S4 0.4(3) . . . . ?
C3 S3 C5 C6 -178.8(4) . . . . ?
C4 S2 C2 C1 -49.1(4) . . . . ?
C4 S4 C5 S3 0.8(3) . . . . ?
C4 S4 C5 C6 179.9(4) . . . . ?
C5 S3 C3 S1 178.8(3) . . . . ?
C5 S3 C3 C4 -1.8(4) . . . . ?
C5 S4 C4 S2 177.4(3) . . . . ?
C5 S4 C4 C3 -2.1(4) . . . . ?
C6 S5 C7 S7 179.2(3) . . . . ?
C6 S5 C7 C8 0.4(4) . . . . ?
C6 S6 C8 S8 -179.7(3) . . . . ?
C6 S6 C8 C7 1.7(4) . . . . ?
C7 S5 C6 S6 0.7(3) . . . . ?
C7 S5 C6 C5 -178.4(4) . . . . ?
C7 S7 C9A C10A 54.8(7) . . . . ?
C7 S7 C9B C10B -55.8(9) . . . . ?
C8 S6 C6 S5 -1.4(3) . . . . ?
C8 S6 C6 C5 177.7(4) . . . . ?
C8 S8 C10A C9A 49.7(8) . . . . ?
C8 S8 C10B C9B -48.3(10) . . . . ?
C9A S7 C7 S5 164.5(3) . . . . ?
C9A S7 C7 C8 -16.9(5) . . . . ?
C10A S8 C8 S6 167.9(4) . . . . ?
C10A S8 C8 C7 -13.8(6) . . . . ?
C9B S7 C7 S5 -160.6(4) . . . . ?
C9B S7 C7 C8 18.0(5) . . . . ?
C10B S8 C8 S6 -169.2(4) . . . . ?
C10B S8 C8 C7 9.1(6) . . . . ?
C11 C1 C2 S2 -169.5(3) . . . . ?
C12 N1 C13 C14 -94.0(6) . . . . ?
C12 N1 C13 C15 139.0(5) . . . . ?
C13 N1 C12 O1 9.5(8) . . . . ?
C13 N1 C12 C11 -167.3(4) . . . . ?
C13 C15 C16 C17 -176.5(5) . . . . ?
C13 C15 C24 C19 175.2(5) . . . . ?
C13 C15 C24 C23 -4.5(8) . . . . ?
C14 C13 C15 C16 -8.8(8) . . . . ?
C14 C13 C15 C24 174.0(5) . . . . ?
C15 C16 C17 C18 1.0(10) . . . . ?
C16 C15 C24 C19 -2.1(8) . . . . ?
C16 C15 C24 C23 178.2(5) . . . . ?
C16 C17 C18 C19 -1.3(10) . . . . ?
C17 C18 C19 C20 179.0(7) . . . . ?
C17 C18 C19 C24 -0.2(10) . . . . ?
C18 C19 C20 C21 -179.6(7) . . . . ?
C18 C19 C24 C15 1.8(8) . . . . ?
C18 C19 C24 C23 -178.5(6) . . . . ?
C19 C20 C21 C22 -1.6(13) . . . . ?
C20 C19 C24 C15 -177.4(5) . . . . ?
C20 C19 C24 C23 2.3(9) . . . . ?
C20 C21 C22 C23 1.6(13) . . . . ?
C21 C22 C23 C24 0.4(11) . . . . ?
C22 C23 C24 C15 177.4(6) . . . . ?
C22 C23 C24 C19 -2.3(9) . . . . ?
C24 C15 C16 C17 0.7(8) . . . . ?
C24 C19 C20 C21 -0.4(11) . . . . ?
F31 C35 C36 C37 -178.9(5) . . . . ?
F34 C38 C39 C34 178.9(5) . . . . ?
F32 C36 C37 C38 -178.5(5) . . . . ?
F32 C36 C37 C41 1.9(8) . . . . ?
C31 C32 C34 C35 -0.9(7) . . . . ?
C31 C32 C34 C39 179.6(4) . . . . ?
C32 C34 C35 F31 -0.4(8) . . . . ?
C32 C34 C35 C36 -179.9(4) . . . . ?
C32 C34 C39 F33 -1.3(7) . . . . ?
C32 C34 C39 C38 179.6(5) . . . . ?
C33 C32 C34 C35 179.1(4) . . . . ?
C33 C32 C34 C39 -0.4(7) . . . . ?
C34 C35 C36 F32 178.7(5) . . . . ?
C34 C35 C36 C37 0.6(7) . . . . ?
C35 C34 C39 F33 179.2(5) . . . . ?
C35 C34 C39 C38 0.1(7) . . . . ?
C35 C36 C37 C38 -0.6(7) . . . . ?
C35 C36 C37 C41 179.9(5) . . . . ?
C36 C37 C38 F34 -178.6(5) . . . . ?
C36 C37 C38 C39 0.3(7) . . . . ?
C36 C37 C41 C40 0.4(7) . . . . ?
C36 C37 C41 C42 -177.9(5) . . . . ?
C37 C38 C39 F33 -179.2(5) . . . . ?
C37 C38 C39 C34 -0.1(7) . . . . ?
C38 C37 C41 C40 -179.1(4) . . . . ?
C38 C37 C41 C42 2.6(7) . . . . ?
C39 C34 C35 F31 179.2(5) . . . . ?
C39 C34 C35 C36 -0.4(6) . . . . ?
C41 C37 C38 F34 0.9(8) . . . . ?
C41 C37 C38 C39 179.9(4) . . . . ?
